data_4132330
loop_
_publ_author_name
'Bhunia, Sarmistha'
'Rana, Atanu'
'Roy, Pronay'
'Martin, Daniel J.'
'Pegis, Michael L.'
'Roy, Bijan'
'Dey, Abhishek'

_publ_section_title
;
 Rational Design of Mononuclear Iron Porphyrins for Facile and Selective
 4e<sup>-</sup>/4H<sup>+</sup> O<sub>2</sub> Reduction: Activation of O-O
 Bond by 2nd Sphere Hydrogen Bonding.
;
_journal_issue 30
_journal_name_full 'Journal of the American Chemical Society'
_journal_page_first 9444
_journal_page_last 9457
_journal_paper_doi 10.1021/jacs.8b02983
_journal_volume 140
_journal_year 2018
_chemical_formula_moiety 'C94 H68 Fe2 N12 O2, 3(C4 O), O, 2(C)'
_chemical_formula_sum 'C108 H68 Fe2 N12 O6'
_chemical_formula_weight 1741.44
_space_group_crystal_system monoclinic
_space_group_IT_number 13
_space_group_name_Hall '-P 2yac'
_space_group_name_H-M_alt 'P 1 2/n 1'
_atom_sites_solution_hydrogens geom
_audit_creation_method SHELXL-2017/1
_cell_angle_alpha 90
_cell_angle_beta 111.405(12)
_cell_angle_gamma 90
_cell_formula_units_Z 2
_cell_length_a 18.382(17)
_cell_length_b 11.340(10)
_cell_length_c 23.79(2)
_cell_measurement_reflns_used 889
_cell_measurement_temperature 120(2)
_cell_measurement_theta_max 13.21
_cell_measurement_theta_min 2.37
_cell_volume 4617(7)
_computing_cell_refinement 'Bruker SAINT'
_computing_data_collection 'Bruker APEX2'
_computing_data_reduction 'Bruker SAINT'
_computing_molecular_graphics 'Bruker SHELXTL'
_computing_publication_material 'Bruker SHELXTL'
_computing_structure_refinement 'SHELXL-2017/1 (Sheldrick, 2017)'
_computing_structure_solution 'SHELXS-97 (Sheldrick 2008)'
_diffrn_ambient_temperature 120(2)
_diffrn_measured_fraction_theta_full 1.000
_diffrn_measured_fraction_theta_max 0.948
_diffrn_measurement_device_type 'Bruker APEX-II CCD'
_diffrn_measurement_method '\f and \w scans'
_diffrn_radiation_type MoK\a
_diffrn_radiation_wavelength 0.71073
_diffrn_reflns_av_R_equivalents 0.4315
_diffrn_reflns_av_unetI/netI 0.6375
_diffrn_reflns_Laue_measured_fraction_full 1.000
_diffrn_reflns_Laue_measured_fraction_max 0.948
_diffrn_reflns_limit_h_max 23
_diffrn_reflns_limit_h_min -24
_diffrn_reflns_limit_k_max 14
_diffrn_reflns_limit_k_min -14
_diffrn_reflns_limit_l_max 30
_diffrn_reflns_limit_l_min -29
_diffrn_reflns_number 62807
_diffrn_reflns_point_group_measured_fraction_full 1.000
_diffrn_reflns_point_group_measured_fraction_max 0.948
_diffrn_reflns_theta_full 25.242
_diffrn_reflns_theta_max 27.933
_diffrn_reflns_theta_min 1.749
_exptl_absorpt_coefficient_mu 0.377
_exptl_crystal_colour 'dark red'
_exptl_crystal_density_diffrn 1.253
_exptl_crystal_description 'needle shaped'
_exptl_crystal_F_000 1800
_exptl_crystal_size_max 0.32
_exptl_crystal_size_mid 0.24
_exptl_crystal_size_min 0.22
_refine_diff_density_max 0.499
_refine_diff_density_min -0.658
_refine_diff_density_rms 0.187
_refine_ls_extinction_method none
_refine_ls_goodness_of_fit_ref 0.734
_refine_ls_hydrogen_treatment constr
_refine_ls_matrix_type full
_refine_ls_number_parameters 523
_refine_ls_number_reflns 10496
_refine_ls_number_restraints 0
_refine_ls_restrained_S_all 0.734
_refine_ls_R_factor_all 0.3820
_refine_ls_R_factor_gt 0.0724
_refine_ls_shift/su_max 0.068
_refine_ls_shift/su_mean 0.002
_refine_ls_structure_factor_coef Fsqd
_refine_ls_weighting_details 'w=1/[\s^2^(Fo^2^)+(0.1050P)^2^] where P=(Fo^2^+2Fc^2^)/3'
_refine_ls_weighting_scheme calc
_refine_ls_wR_factor_gt 0.1735
_refine_ls_wR_factor_ref 0.2829
_reflns_Friedel_coverage 0.000
_reflns_number_gt 1852
_reflns_number_total 10496
_reflns_threshold_expression 'I > 2\s(I)'
_cod_data_source_file ja8b02983_si_004.cif
_cod_data_source_block shelx
_cod_original_sg_symbol_H-M 'P 2/n'
_cod_database_code 4132330
_shelx_shelxl_version_number 2017/1
_shelx_space_group_comment
;
The symmetry employed for this shelxl refinement is uniquely defined
by the following loop, which should always be used as a source of
symmetry information in preference to the above space-group names.
They are only intended as comments.
;
_publcif_funding_html
;
;

loop_
_space_group_symop_operation_xyz
'x, y, z'
'-x+1/2, y, -z+1/2'
'-x, -y, -z'
'x-1/2, -y, z-1/2'

loop_
_atom_site_label
_atom_site_type_symbol
_atom_site_fract_x
_atom_site_fract_y
_atom_site_fract_z
_atom_site_U_iso_or_equiv
_atom_site_adp_type
_atom_site_occupancy
_atom_site_site_symmetry_order
_atom_site_calc_flag
_atom_site_refinement_flags_posn
_atom_site_refinement_flags_adp
_atom_site_refinement_flags_occupancy
C1 C 0.9294(5) 0.3722(8) 0.2027(4) 0.054(2) Uani 1 1 d . . .
C2 C 0.8842(6) 0.4500(8) 0.2250(4) 0.069(3) Uani 1 1 d . . .
H2 H 0.866758 0.524899 0.210360 0.082 Uiso 1 1 calc R U .
C3 C 0.8717(5) 0.3954(8) 0.2706(4) 0.062(3) Uani 1 1 d . . .
H3 H 0.844046 0.424570 0.293377 0.075 Uiso 1 1 calc R U .
C4 C 0.9096(6) 0.2828(8) 0.2772(5) 0.060(3) Uani 1 1 d . . .
C5 C 0.9119(5) 0.2012(8) 0.3219(4) 0.056(3) Uani 1 1 d . . .
C6 C 0.9501(6) 0.0918(8) 0.3305(4) 0.062(3) Uani 1 1 d . . .
C7 C 0.9565(6) 0.0101(9) 0.3780(4) 0.078(3) Uani 1 1 d . . .
H7 H 0.935187 0.019071 0.407729 0.094 Uiso 1 1 calc R U .
C8 C 0.9989(6) -0.0813(9) 0.3718(4) 0.077(3) Uani 1 1 d . . .
H8 H 1.012946 -0.147637 0.396467 0.092 Uiso 1 1 calc R U .
C9 C 1.0185(6) -0.0575(9) 0.3200(4) 0.062(3) Uani 1 1 d . . .
C10 C 1.0660(6) -0.1279(8) 0.3017(4) 0.062(3) Uani 1 1 d . . .
C11 C 1.0872(5) -0.1029(8) 0.2513(4) 0.056(3) Uani 1 1 d . . .
C12 C 1.1369(6) -0.1766(8) 0.2329(4) 0.073(3) Uani 1 1 d . . .
H12 H 1.159695 -0.246780 0.251070 0.088 Uiso 1 1 calc R U .
C13 C 1.1449(5) -0.1258(9) 0.1840(4) 0.070(3) Uani 1 1 d . . .
H13 H 1.173325 -0.155135 0.161837 0.084 Uiso 1 1 calc R U .
C14 C 1.1011(5) -0.0185(8) 0.1730(4) 0.054(3) Uani 1 1 d . . .
C15 C 1.0946(5) 0.0595(8) 0.1263(4) 0.050(2) Uani 1 1 d . . .
C16 C 1.0549(5) 0.1663(8) 0.1181(4) 0.051(2) Uani 1 1 d . . .
C17 C 1.0513(5) 0.2485(9) 0.0727(4) 0.060(3) Uani 1 1 d . . .
H17 H 1.072325 0.238656 0.042939 0.072 Uiso 1 1 calc R U .
C18 C 1.0129(5) 0.3417(8) 0.0799(4) 0.065(3) Uani 1 1 d . . .
H18 H 1.002630 0.409772 0.056511 0.078 Uiso 1 1 calc R U .
C19 C 0.9896(5) 0.3191(8) 0.1307(4) 0.047(2) Uani 1 1 d . . .
C21 C 0.9495(5) 0.3952(8) 0.1537(4) 0.054(2) Uani 1 1 d . . .
C22 C 0.9277(6) 0.5141(8) 0.1240(4) 0.057(3) Uani 1 1 d . . .
C23 C 0.9661(6) 0.6146(10) 0.1487(4) 0.081(3) Uani 1 1 d . . .
H23 H 1.007169 0.611208 0.185852 0.097 Uiso 1 1 calc R U .
C24 C 0.9450(8) 0.7235(9) 0.1195(6) 0.096(4) Uani 1 1 d . . .
H24 H 0.973053 0.790338 0.137573 0.116 Uiso 1 1 calc R U .
C25 C 0.8872(8) 0.7343(11) 0.0677(6) 0.089(4) Uani 1 1 d . . .
H25 H 0.873395 0.807158 0.048765 0.107 Uiso 1 1 calc R U .
C26 C 0.8489(8) 0.6360(12) 0.0431(5) 0.125(5) Uani 1 1 d . . .
H26 H 0.807546 0.641494 0.006216 0.150 Uiso 1 1 calc R U .
C27 C 0.8678(7) 0.5249(10) 0.0703(5) 0.108(4) Uani 1 1 d . . .
H27 H 0.839408 0.458728 0.051444 0.129 Uiso 1 1 calc R U .
C28 C 0.8739(7) 0.2349(8) 0.3661(5) 0.062(3) Uani 1 1 d . . .
C29 C 0.9204(7) 0.2704(10) 0.4242(5) 0.106(4) Uani 1 1 d . . .
H29 H 0.974331 0.276786 0.435562 0.128 Uiso 1 1 calc R U .
C30 C 0.8838(10) 0.2963(12) 0.4650(5) 0.131(5) Uani 1 1 d . . .
H30 H 0.914164 0.319143 0.504103 0.157 Uiso 1 1 calc R U .
C31 C 0.8036(9) 0.2887(11) 0.4485(6) 0.100(4) Uani 1 1 d . . .
H31 H 0.780173 0.306332 0.476209 0.120 Uiso 1 1 calc R U .
C32 C 0.7601(7) 0.2557(10) 0.3921(6) 0.091(4) Uani 1 1 d . . .
H32 H 0.705952 0.252679 0.380219 0.110 Uiso 1 1 calc R U .
C33 C 0.7948(8) 0.2262(8) 0.3519(5) 0.082(3) Uani 1 1 d . . .
H33 H 0.763598 0.199398 0.313796 0.098 Uiso 1 1 calc R U .
C34 C 1.0960(8) -0.2436(9) 0.3345(5) 0.070(3) Uani 1 1 d . . .
C35 C 1.0429(7) -0.3368(10) 0.3284(5) 0.089(4) Uani 1 1 d . . .
H35 H 0.990622 -0.328779 0.303645 0.107 Uiso 1 1 calc R U .
C36 C 1.0699(10) -0.4401(13) 0.3597(7) 0.116(5) Uani 1 1 d . . .
H36 H 1.035301 -0.502519 0.354884 0.139 Uiso 1 1 calc R U .
C37 C 1.1440(13) -0.4533(13) 0.3966(7) 0.128(7) Uani 1 1 d . . .
H37 H 1.159825 -0.523542 0.417702 0.153 Uiso 1 1 calc R U .
C38 C 1.1970(8) -0.3645(13) 0.4036(5) 0.109(5) Uani 1 1 d . . .
H38 H 1.248966 -0.374943 0.428567 0.131 Uiso 1 1 calc R U .
C39 C 1.1719(8) -0.2561(10) 0.3725(5) 0.084(3) Uani 1 1 d . . .
H39 H 1.206991 -0.194203 0.377942 0.100 Uiso 1 1 calc R U .
C40 C 1.1343(6) 0.0254(8) 0.0837(4) 0.054(2) Uani 1 1 d . . .
C41 C 1.1022(6) -0.0626(8) 0.0401(4) 0.067(3) Uani 1 1 d . . .
H41 H 1.055653 -0.098772 0.037381 0.080 Uiso 1 1 calc R U .
C42 C 1.1392(7) -0.0967(9) 0.0006(4) 0.078(3) Uani 1 1 d . . .
H42 H 1.117690 -0.154798 -0.028336 0.094 Uiso 1 1 calc R U .
C43 C 1.2072(6) -0.0428(9) 0.0056(4) 0.064(3) Uani 1 1 d . . .
H43 H 1.232013 -0.064878 -0.020523 0.077 Uiso 1 1 calc R U .
C44 C 1.2404(6) 0.0425(8) 0.0475(4) 0.065(3) Uani 1 1 d . . .
H44 H 1.287630 0.076072 0.049910 0.078 Uiso 1 1 calc R U .
C45 C 1.2043(6) 0.0799(8) 0.0868(4) 0.056(3) Uani 1 1 d . . .
Fe1 Fe 1.00082(8) 0.12771(10) 0.22336(5) 0.0498(4) Uani 1 1 d . . .
N1 N 0.9440(4) 0.2682(6) 0.2351(3) 0.052(2) Uani 1 1 d . . .
N2 N 1.0176(4) 0.2090(6) 0.1536(3) 0.0447(18) Uani 1 1 d . . .
N3 N 1.0662(4) -0.0052(6) 0.2154(3) 0.0484(19) Uani 1 1 d . . .
N4 N 0.9887(4) 0.0492(6) 0.2948(3) 0.053(2) Uani 1 1 d . . .
O1A O 0.8601(4) 0.0075(6) 0.1456(3) 0.095(3) Uani 1 1 d . . .
C47 C 1.3756(6) 0.2160(8) 0.1548(4) 0.070(3) Uani 1 1 d . . .
H10A H 1.385358 0.141623 0.138753 0.085 Uiso 1 1 calc R U .
H10B H 1.409112 0.275088 0.147313 0.085 Uiso 1 1 calc R U .
N5 N 1.2366(4) 0.1679(7) 0.1284(3) 0.064(2) Uani 1 1 d . . .
H5 H 1.223161 0.173014 0.159325 0.077 Uiso 1 1 calc R U .
C46 C 1.2914(5) 0.2507(8) 0.1222(4) 0.061(3) Uani 1 1 d . . .
H10C H 1.282400 0.326436 0.137476 0.073 Uiso 1 1 calc R U .
H10D H 1.282226 0.260276 0.079648 0.073 Uiso 1 1 calc R U .
C3W C 0.9143(6) 0.0552(8) 0.1745(4) 0.057(3) Uani 1 1 d . . .
O2A O 0.8313(11) 0.742(3) 0.3955(8) 0.60(2) Uiso 1 1 d G . .
C54 C 0.7973(15) 0.737(2) 0.2460(13) 0.320(13) Uiso 1 1 d . . .
C48 C 0.8574(14) 0.624(3) 0.4077(13) 0.382(16) Uiso 1 1 d G . .
C49 C 0.8818(11) 0.6052(17) 0.4709(15) 0.373(15) Uiso 1 1 d G . .
C50 C 0.8707(11) 0.712(3) 0.4978(6) 0.243(9) Uiso 1 1 d G . .
C51 C 0.8396(11) 0.7969(13) 0.4511(15) 0.334(13) Uiso 1 1 d G . .
O4A O 0.750000 0.877(4) 0.250000 0.51(2) Uiso 1 2 d S . P
O3A O 1.250000 0.3494(11) 0.250000 0.153(5) Uiso 1 2 d S . P
C52 C 1.1838(9) 0.4228(14) 0.2104(7) 0.166(6) Uiso 1 1 d . . .
C53 C 1.2222(14) 0.5317(18) 0.2182(9) 0.270(11) Uiso 1 1 d . . .
N6 N 1.1040(4) 0.2041(6) 0.2792(3) 0.061(2) Uani 1 1 d . . .
H6C H 1.142661 0.163751 0.274005 0.073 Uiso 1 1 calc R U .
H6D H 1.105380 0.276291 0.264944 0.073 Uiso 1 1 calc R U .

loop_
_atom_site_aniso_label
_atom_site_aniso_U_11
_atom_site_aniso_U_22
_atom_site_aniso_U_33
_atom_site_aniso_U_23
_atom_site_aniso_U_13
_atom_site_aniso_U_12
C1 0.066(7) 0.049(6) 0.048(6) -0.003(6) 0.022(5) 0.009(6)
C2 0.088(8) 0.055(6) 0.067(7) 0.019(6) 0.032(7) 0.004(6)
C3 0.065(7) 0.067(7) 0.063(7) -0.001(6) 0.032(6) 0.005(6)
C4 0.059(7) 0.053(6) 0.067(7) 0.003(6) 0.022(6) 0.011(5)
C5 0.060(7) 0.054(6) 0.058(7) 0.000(5) 0.025(6) 0.012(5)
C6 0.074(8) 0.061(7) 0.062(7) 0.011(6) 0.035(6) 0.005(6)
C7 0.113(10) 0.074(7) 0.068(8) 0.025(6) 0.057(7) 0.016(7)
C8 0.110(9) 0.062(7) 0.073(8) 0.012(6) 0.052(7) 0.021(7)
C9 0.075(8) 0.064(7) 0.053(7) 0.012(6) 0.029(6) 0.013(6)
C10 0.074(7) 0.060(6) 0.049(6) 0.010(6) 0.021(6) 0.012(6)
C11 0.060(7) 0.057(7) 0.054(7) -0.006(6) 0.024(5) 0.009(5)
C12 0.089(8) 0.065(7) 0.066(8) 0.014(6) 0.029(7) 0.015(6)
C13 0.078(7) 0.074(7) 0.066(7) 0.012(6) 0.033(6) 0.019(7)
C14 0.054(7) 0.049(6) 0.059(7) 0.000(5) 0.021(6) 0.013(5)
C15 0.051(6) 0.058(6) 0.041(6) -0.001(5) 0.016(5) -0.010(5)
C16 0.060(7) 0.052(6) 0.043(6) 0.002(5) 0.022(5) 0.001(5)
C17 0.067(7) 0.065(6) 0.055(7) 0.004(6) 0.029(6) 0.003(6)
C18 0.078(8) 0.065(7) 0.049(7) 0.012(5) 0.020(6) 0.008(6)
C19 0.052(6) 0.049(6) 0.042(6) 0.006(5) 0.020(5) 0.005(5)
C21 0.059(6) 0.055(7) 0.049(6) 0.011(5) 0.020(5) 0.002(5)
C22 0.056(7) 0.053(7) 0.056(7) 0.001(6) 0.011(6) -0.002(6)
C23 0.093(9) 0.075(8) 0.063(7) 0.013(7) 0.015(6) 0.006(8)
C24 0.117(11) 0.052(8) 0.117(11) 0.017(8) 0.038(10) -0.007(8)
C25 0.109(11) 0.068(8) 0.086(10) 0.027(8) 0.031(9) 0.020(8)
C26 0.139(12) 0.096(10) 0.085(9) 0.027(9) -0.023(8) 0.011(10)
C27 0.111(10) 0.071(8) 0.097(10) 0.029(7) -0.016(8) 0.002(7)
C28 0.063(8) 0.062(7) 0.070(8) 0.010(6) 0.036(7) 0.015(6)
C29 0.113(10) 0.147(11) 0.062(8) -0.020(8) 0.035(8) 0.017(9)
C30 0.160(15) 0.180(14) 0.064(9) -0.031(9) 0.053(11) 0.027(12)
C31 0.102(12) 0.126(10) 0.086(11) 0.007(9) 0.051(10) 0.018(9)
C32 0.097(10) 0.107(9) 0.095(10) 0.018(8) 0.065(9) 0.013(8)
C33 0.111(11) 0.078(8) 0.062(8) -0.005(6) 0.039(8) 0.008(8)
C34 0.091(9) 0.067(8) 0.060(8) 0.004(6) 0.038(7) 0.027(8)
C35 0.114(10) 0.060(7) 0.093(9) 0.012(7) 0.037(8) -0.003(8)
C36 0.180(17) 0.076(10) 0.112(13) 0.019(9) 0.076(12) 0.010(11)
C37 0.23(2) 0.068(10) 0.096(13) 0.025(10) 0.077(14) 0.034(14)
C38 0.143(13) 0.128(11) 0.053(8) 0.028(9) 0.033(8) 0.066(11)
C39 0.099(10) 0.082(8) 0.070(8) 0.007(7) 0.030(8) 0.028(8)
C40 0.056(7) 0.057(6) 0.046(6) 0.005(5) 0.017(6) 0.003(5)
C41 0.066(7) 0.074(7) 0.059(7) -0.011(6) 0.021(6) -0.006(6)
C42 0.084(9) 0.092(9) 0.062(7) -0.018(6) 0.029(7) 0.008(7)
C43 0.064(8) 0.090(8) 0.041(6) -0.003(6) 0.022(6) 0.010(7)
C44 0.066(7) 0.079(7) 0.045(6) 0.001(6) 0.015(6) -0.002(6)
C45 0.056(7) 0.062(6) 0.043(6) -0.006(5) 0.008(6) 0.008(6)
Fe1 0.0561(9) 0.0508(7) 0.0428(8) 0.0037(7) 0.0186(6) 0.0023(8)
N1 0.062(5) 0.050(5) 0.049(5) 0.006(4) 0.026(4) 0.011(4)
N2 0.041(5) 0.051(5) 0.041(5) 0.003(4) 0.015(4) -0.004(4)
N3 0.058(5) 0.044(4) 0.045(5) 0.006(4) 0.020(4) 0.010(4)
N4 0.066(6) 0.059(5) 0.038(5) 0.007(4) 0.022(4) 0.010(4)
O1A 0.076(6) 0.100(6) 0.092(6) -0.014(5) 0.013(5) -0.023(5)
C47 0.074(8) 0.084(7) 0.049(7) 0.010(6) 0.018(6) -0.011(6)
N5 0.066(6) 0.084(6) 0.051(5) -0.014(5) 0.031(4) -0.016(5)
C46 0.049(7) 0.069(6) 0.052(6) 0.007(5) 0.003(5) -0.006(6)
C3W 0.057(7) 0.059(6) 0.056(7) 0.009(5) 0.024(6) 0.007(6)
N6 0.063(5) 0.068(5) 0.048(5) -0.002(4) 0.016(4) 0.002(4)

loop_
_atom_type_symbol
_atom_type_description
_atom_type_scat_dispersion_real
_atom_type_scat_dispersion_imag
_atom_type_scat_source
C C 0.0033 0.0016 'International Tables Vol C Tables 4.2.6.8 and 6.1.1.4'
Fe Fe 0.3463 0.8444 'International Tables Vol C Tables 4.2.6.8 and 6.1.1.4'
N N 0.0061 0.0033 'International Tables Vol C Tables 4.2.6.8 and 6.1.1.4'
O O 0.0106 0.0060 'International Tables Vol C Tables 4.2.6.8 and 6.1.1.4'
H H 0.0000 0.0000 'International Tables Vol C Tables 4.2.6.8 and 6.1.1.4'

loop_
_geom_angle_atom_site_label_1
_geom_angle_atom_site_label_2
_geom_angle_atom_site_label_3
_geom_angle
_geom_angle_site_symmetry_1
_geom_angle_site_symmetry_3
C21 C1 N1 125.4(9) . .
C21 C1 C2 124.6(9) . .
N1 C1 C2 109.9(8) . .
C3 C2 C1 107.9(8) . .
C2 C3 C4 106.3(8) . .
N1 C4 C5 125.4(9) . .
N1 C4 C3 111.2(8) . .
C5 C4 C3 123.5(9) . .
C4 C5 C6 124.8(9) . .
C4 C5 C28 117.9(8) . .
C6 C5 C28 117.2(9) . .
N4 C6 C5 124.3(9) . .
N4 C6 C7 110.3(8) . .
C5 C6 C7 125.4(10) . .
C8 C7 C6 107.3(9) . .
C7 C8 C9 106.8(9) . .
C10 C9 N4 125.1(9) . .
C10 C9 C8 123.7(9) . .
N4 C9 C8 111.0(9) . .
C9 C10 C11 123.9(9) . .
C9 C10 C34 119.6(9) . .
C11 C10 C34 116.4(9) . .
N3 C11 C12 110.7(8) . .
N3 C11 C10 126.0(9) . .
C12 C11 C10 123.3(9) . .
C13 C12 C11 107.3(9) . .
C12 C13 C14 106.8(9) . .
N3 C14 C15 125.8(8) . .
N3 C14 C13 109.8(8) . .
C15 C14 C13 124.5(9) . .
C16 C15 C14 123.6(8) . .
C16 C15 C40 119.2(8) . .
C14 C15 C40 117.1(8) . .
N2 C16 C15 125.5(8) . .
N2 C16 C17 110.4(8) . .
C15 C16 C17 124.1(9) . .
C18 C17 C16 108.1(9) . .
C17 C18 C19 107.6(8) . .
C21 C19 N2 125.9(8) . .
C21 C19 C18 126.0(9) . .
N2 C19 C18 108.0(8) . .
C19 C21 C1 124.7(8) . .
C19 C21 C22 117.8(8) . .
C1 C21 C22 117.4(9) . .
C23 C22 C27 116.6(9) . .
C23 C22 C21 122.8(9) . .
C27 C22 C21 120.5(9) . .
C22 C23 C24 121.3(10) . .
C25 C24 C23 122.3(12) . .
C24 C25 C26 116.8(12) . .
C25 C26 C27 123.2(11) . .
C22 C27 C26 119.7(11) . .
C33 C28 C29 118.4(10) . .
C33 C28 C5 122.1(10) . .
C29 C28 C5 119.4(10) . .
C28 C29 C30 118.2(12) . .
C31 C30 C29 121.6(13) . .
C32 C31 C30 119.0(13) . .
C31 C32 C33 120.5(12) . .
C28 C33 C32 122.3(11) . .
C39 C34 C35 119.5(10) . .
C39 C34 C10 121.3(11) . .
C35 C34 C10 119.0(11) . .
C36 C35 C34 118.8(12) . .
C37 C36 C35 122.0(16) . .
C36 C37 C38 120.6(16) . .
C37 C38 C39 119.4(14) . .
C34 C39 C38 119.6(12) . .
C45 C40 C41 118.8(9) . .
C45 C40 C15 120.8(9) . .
C41 C40 C15 120.3(9) . .
C42 C41 C40 121.0(9) . .
C43 C42 C41 118.3(10) . .
C44 C43 C42 122.5(10) . .
C43 C44 C45 120.6(10) . .
N5 C45 C44 121.0(10) . .
N5 C45 C40 120.2(9) . .
C44 C45 C40 118.7(9) . .
C3W Fe1 N1 94.1(4) . .
C3W Fe1 N3 90.8(4) . .
N1 Fe1 N3 175.0(3) . .
C3W Fe1 N4 90.0(4) . .
N1 Fe1 N4 90.6(3) . .
N3 Fe1 N4 90.1(3) . .
C3W Fe1 N2 92.4(3) . .
N1 Fe1 N2 89.7(3) . .
N3 Fe1 N2 89.4(3) . .
N4 Fe1 N2 177.6(3) . .
C3W Fe1 N6 177.0(4) . .
N1 Fe1 N6 88.9(3) . .
N3 Fe1 N6 86.2(3) . .
N4 Fe1 N6 90.1(3) . .
N2 Fe1 N6 87.5(3) . .
C4 N1 C1 104.8(7) . .
C4 N1 Fe1 127.3(6) . .
C1 N1 Fe1 127.9(6) . .
C16 N2 C19 105.9(7) . .
C16 N2 Fe1 127.8(6) . .
C19 N2 Fe1 126.2(6) . .
C11 N3 C14 105.4(7) . .
C11 N3 Fe1 127.0(6) . .
C14 N3 Fe1 127.6(6) . .
C9 N4 C6 104.6(8) . .
C9 N4 Fe1 127.9(7) . .
C6 N4 Fe1 127.5(6) . .
N6 C47 C46 112.6(8) 2_755 .
C45 N5 C46 122.6(8) . .
N5 C46 C47 114.0(7) . .
O1A C3W Fe1 177.4(9) . .
C48 O2A C51 108.0 . .
C54 C54 O4A 60.3(9) 2_655 .
C49 C48 O2A 108.0 . .
C48 C49 C50 108.0 . .
C51 C50 C49 108.0 . .
C50 C51 O2A 108.0 . .
C54 O4A C54 59.5(19) 2_655 .
C52 O3A C52 112.2(16) . 2_755
C53 C52 O3A 98.7(15) . .
C52 C53 C53 105.1(15) . 2_755
C47 N6 Fe1 122.5(6) 2_755 .

loop_
_geom_bond_atom_site_label_1
_geom_bond_atom_site_label_2
_geom_bond_distance
_geom_bond_site_symmetry_2
C1 C21 1.372(11) .
C1 N1 1.380(10) .
C1 C2 1.439(11) .
C2 C3 1.338(10) .
C3 C4 1.434(11) .
C4 N1 1.376(10) .
C4 C5 1.400(11) .
C5 C6 1.402(11) .
C5 C28 1.508(12) .
C6 N4 1.379(10) .
C6 C7 1.433(11) .
C7 C8 1.337(11) .
C8 C9 1.431(11) .
C9 C10 1.365(11) .
C9 N4 1.373(10) .
C10 C11 1.420(11) .
C10 C34 1.524(12) .
C11 N3 1.364(10) .
C11 C12 1.419(11) .
C12 C13 1.352(11) .
C13 C14 1.429(11) .
C14 N3 1.388(10) .
C14 C15 1.391(11) .
C15 C16 1.391(11) .
C15 C40 1.501(11) .
C16 N2 1.358(9) .
C16 C17 1.409(11) .
C17 C18 1.315(10) .
C18 C19 1.444(11) .
C19 C21 1.372(11) .
C19 N2 1.384(9) .
C21 C22 1.506(11) .
C22 C23 1.356(12) .
C22 C27 1.355(12) .
C23 C24 1.400(13) .
C24 C25 1.307(13) .
C25 C26 1.334(14) .
C26 C27 1.401(13) .
C28 C33 1.372(13) .
C28 C29 1.394(13) .
C29 C30 1.399(14) .
C30 C31 1.384(15) .
C31 C32 1.341(13) .
C32 C33 1.371(12) .
C34 C39 1.365(13) .
C34 C35 1.410(13) .
C35 C36 1.380(15) .
C36 C37 1.332(17) .
C37 C38 1.368(17) .
C38 C39 1.422(13) .
C40 C45 1.405(11) .
C40 C41 1.405(11) .
C41 C42 1.400(11) .
C42 C43 1.357(12) .
C43 C44 1.363(11) .
C44 C45 1.395(11) .
C45 N5 1.378(10) .
Fe1 C3W 1.791(11) .
Fe1 N1 1.979(7) .
Fe1 N3 1.979(7) .
Fe1 N4 2.001(7) .
Fe1 N2 2.017(7) .
Fe1 N6 2.067(7) .
O1A C3W 1.122(9) .
C47 N6 1.481(9) 2_755
C47 C46 1.508(11) .
N5 C46 1.423(9) .
O2A C48 1.4200 .
O2A C51 1.4200 .
C54 C54 1.82(5) 2_655
C54 O4A 1.83(3) .
C48 C49 1.4200 .
C49 C50 1.4200 .
C50 C51 1.4200 .
O3A C52 1.492(15) .
O3A C52 1.492(15) 2_755
C52 C53 1.40(2) .
C53 C53 1.48(4) 2_755

loop_
_geom_torsion_atom_site_label_1
_geom_torsion_atom_site_label_2
_geom_torsion_atom_site_label_3
_geom_torsion_atom_site_label_4
_geom_torsion
_geom_torsion_site_symmetry_1
_geom_torsion_site_symmetry_4
C21 C1 C2 C3 175.9(8) . .
N1 C1 C2 C3 0.5(11) . .
C1 C2 C3 C4 0.3(11) . .
C2 C3 C4 N1 -0.9(11) . .
C2 C3 C4 C5 177.7(9) . .
N1 C4 C5 C6 0.0(15) . .
C3 C4 C5 C6 -178.4(9) . .
N1 C4 C5 C28 177.2(9) . .
C3 C4 C5 C28 -1.2(14) . .
C4 C5 C6 N4 -1.6(15) . .
C28 C5 C6 N4 -178.8(9) . .
C4 C5 C6 C7 176.5(9) . .
C28 C5 C6 C7 -0.7(14) . .
N4 C6 C7 C8 0.3(12) . .
C5 C6 C7 C8 -178.1(9) . .
C6 C7 C8 C9 -0.5(12) . .
C7 C8 C9 C10 175.5(9) . .
C7 C8 C9 N4 0.6(12) . .
N4 C9 C10 C11 -4.0(16) . .
C8 C9 C10 C11 -178.3(9) . .
N4 C9 C10 C34 179.0(9) . .
C8 C9 C10 C34 4.8(15) . .
C9 C10 C11 N3 2.4(15) . .
C34 C10 C11 N3 179.4(9) . .
C9 C10 C11 C12 179.8(9) . .
C34 C10 C11 C12 -3.2(14) . .
N3 C11 C12 C13 -1.8(11) . .
C10 C11 C12 C13 -179.5(8) . .
C11 C12 C13 C14 1.3(11) . .
C12 C13 C14 N3 -0.4(10) . .
C12 C13 C14 C15 -179.9(9) . .
N3 C14 C15 C16 3.8(14) . .
C13 C14 C15 C16 -176.8(8) . .
N3 C14 C15 C40 -177.3(8) . .
C13 C14 C15 C40 2.1(13) . .
C14 C15 C16 N2 0.0(14) . .
C40 C15 C16 N2 -178.9(8) . .
C14 C15 C16 C17 176.7(8) . .
C40 C15 C16 C17 -2.2(13) . .
N2 C16 C17 C18 0.5(11) . .
C15 C16 C17 C18 -176.7(8) . .
C16 C17 C18 C19 -1.0(11) . .
C17 C18 C19 C21 178.9(9) . .
C17 C18 C19 N2 1.1(10) . .
N2 C19 C21 C1 -1.4(15) . .
C18 C19 C21 C1 -178.8(8) . .
N2 C19 C21 C22 176.8(8) . .
C18 C19 C21 C22 -0.6(14) . .
N1 C1 C21 C19 -2.3(14) . .
C2 C1 C21 C19 -177.1(8) . .
N1 C1 C21 C22 179.5(8) . .
C2 C1 C21 C22 4.7(14) . .
C19 C21 C22 C23 -103.9(11) . .
C1 C21 C22 C23 74.5(12) . .
C19 C21 C22 C27 75.9(13) . .
C1 C21 C22 C27 -105.8(11) . .
C27 C22 C23 C24 -0.7(15) . .
C21 C22 C23 C24 179.0(9) . .
C22 C23 C24 C25 0.8(18) . .
C23 C24 C25 C26 0(2) . .
C24 C25 C26 C27 0(2) . .
C23 C22 C27 C26 0.3(17) . .
C21 C22 C27 C26 -179.4(11) . .
C25 C26 C27 C22 0(2) . .
C4 C5 C28 C33 80.5(12) . .
C6 C5 C28 C33 -102.1(11) . .
C4 C5 C28 C29 -102.8(11) . .
C6 C5 C28 C29 74.6(12) . .
C33 C28 C29 C30 -0.5(16) . .
C5 C28 C29 C30 -177.3(10) . .
C28 C29 C30 C31 -1(2) . .
C29 C30 C31 C32 0(2) . .
C30 C31 C32 C33 2(2) . .
C29 C28 C33 C32 2.6(16) . .
C5 C28 C33 C32 179.3(9) . .
C31 C32 C33 C28 -3.5(17) . .
C9 C10 C34 C39 -106.6(11) . .
C11 C10 C34 C39 76.3(12) . .
C9 C10 C34 C35 69.4(13) . .
C11 C10 C34 C35 -107.8(10) . .
C39 C34 C35 C36 -2.0(16) . .
C10 C34 C35 C36 -178.0(10) . .
C34 C35 C36 C37 2(2) . .
C35 C36 C37 C38 -2(2) . .
C36 C37 C38 C39 2(2) . .
C35 C34 C39 C38 2.2(15) . .
C10 C34 C39 C38 178.1(9) . .
C37 C38 C39 C34 -2.1(17) . .
C16 C15 C40 C45 74.3(11) . .
C14 C15 C40 C45 -104.7(10) . .
C16 C15 C40 C41 -106.2(10) . .
C14 C15 C40 C41 74.8(11) . .
C45 C40 C41 C42 0.6(13) . .
C15 C40 C41 C42 -179.0(9) . .
C40 C41 C42 C43 0.2(14) . .
C41 C42 C43 C44 0.1(15) . .
C42 C43 C44 C45 -1.3(14) . .
C43 C44 C45 N5 -178.6(8) . .
C43 C44 C45 C40 2.0(13) . .
C41 C40 C45 N5 178.9(7) . .
C15 C40 C45 N5 -1.6(12) . .
C41 C40 C45 C44 -1.7(12) . .
C15 C40 C45 C44 177.9(8) . .
C5 C4 N1 C1 -177.4(9) . .
C3 C4 N1 C1 1.2(10) . .
C5 C4 N1 Fe1 3.3(13) . .
C3 C4 N1 Fe1 -178.2(6) . .
C21 C1 N1 C4 -176.4(9) . .
C2 C1 N1 C4 -1.0(9) . .
C21 C1 N1 Fe1 2.9(12) . .
C2 C1 N1 Fe1 178.3(6) . .
C15 C16 N2 C19 177.3(8) . .
C17 C16 N2 C19 0.2(9) . .
C15 C16 N2 Fe1 -5.3(12) . .
C17 C16 N2 Fe1 177.6(5) . .
C21 C19 N2 C16 -178.5(8) . .
C18 C19 N2 C16 -0.8(9) . .
C21 C19 N2 Fe1 4.0(12) . .
C18 C19 N2 Fe1 -178.2(5) . .
C12 C11 N3 C14 1.5(10) . .
C10 C11 N3 C14 179.2(8) . .
C12 C11 N3 Fe1 -177.8(6) . .
C10 C11 N3 Fe1 -0.1(13) . .
C15 C14 N3 C11 178.8(8) . .
C13 C14 N3 C11 -0.7(9) . .
C15 C14 N3 Fe1 -1.9(13) . .
C13 C14 N3 Fe1 178.6(6) . .
C10 C9 N4 C6 -175.3(9) . .
C8 C9 N4 C6 -0.4(10) . .
C10 C9 N4 Fe1 3.3(14) . .
C8 C9 N4 Fe1 178.2(6) . .
C5 C6 N4 C9 178.4(9) . .
C7 C6 N4 C9 0.1(10) . .
C5 C6 N4 Fe1 -0.2(13) . .
C7 C6 N4 Fe1 -178.5(6) . .
C44 C45 N5 C46 20.9(12) . .
C40 C45 N5 C46 -159.7(8) . .
C45 N5 C46 C47 -94.0(10) . .
N6 C47 C46 N5 -60.8(10) 2_755 .
C51 O2A C48 C49 0.0 . .
O2A C48 C49 C50 0.0 . .
C48 C49 C50 C51 0.0 . .
C49 C50 C51 O2A 0.0 . .
C48 O2A C51 C50 0.0 . .
C52 O3A C52 C53 13.8(11) 2_755 .
O3A C52 C53 C53 -35(3) . 2_755
